data_7156288
loop_
_publ_author_name
'Takeda, Ryosuke'
'Kawamura, Akie'
'Kawashima, Aki'
'Sato, Tatsunori'
'Moriwaki, Hiroki'
'Izawa, Kunisuke'
'Abe, Hidenori'
'Soloshonok, Vadim A.'

_publ_section_title
;
 Second-order asymmetric transformation and its application for the
 practical synthesis of \a-amino acids.
;
_journal_issue 27
_journal_name_full 'Organic &amp; biomolecular chemistry'
_journal_page_first 4968
_journal_page_last 4972
_journal_paper_doi 10.1039/c8ob00963e
_journal_volume 16
_journal_year 2018
_chemical_absolute_configuration ad
_chemical_compound_source 'synthesis as described'
_chemical_formula_moiety 'C35 H36 Cl N3 Ni O3, C H4 O'
_chemical_formula_sum 'C36 H40 Cl N3 Ni O4'
_chemical_formula_weight 672.87
_space_group_IT_number 19
_space_group_name_Hall 'P 2ac 2ab'
_space_group_name_H-M_alt 'P 21 21 21'
_symmetry_cell_setting orthorhombic
_symmetry_Int_Tables_number 19
_symmetry_space_group_name_Hall 'P 2ac 2ab'
_symmetry_space_group_name_H-M 'P 21 21 21'
_atom_sites_solution_hydrogens geom
_atom_sites_solution_primary direct
_atom_sites_solution_secondary difmap
_audit_creation_date 2014-09-30T14:50:17-00:00
_audit_creation_method 'WinGX routine CIF_UPDATE'
_audit_update_record
;
2018-04-24 deposited with the CCDC.
2018-06-19 downloaded from the CCDC.
;
_cell_angle_alpha 90
_cell_angle_beta 90
_cell_angle_gamma 90
_cell_formula_units_Z 4
_cell_length_a 6.23830(10)
_cell_length_b 15.3670(2)
_cell_length_c 32.9494(5)
_cell_measurement_reflns_used 13638
_cell_measurement_temperature 100(2)
_cell_measurement_theta_max 76.236
_cell_measurement_theta_min 2.645
_cell_measurement_wavelength 1.54184
_cell_volume 3158.66(8)
_computing_cell_refinement 'CrysAlis Pro (Oxford Diffraction Ltd., 2011)'
_computing_data_collection 'CrysAlis Pro (Oxford Diffraction Ltd., 2011)'
_computing_data_reduction 'CrysAlis Pro (Oxford Diffraction Ltd., 2011)'
_computing_molecular_graphics 'Diamond v.3.2f (Crystal Impact GbR, 2008)'
_computing_publication_material 'WinGX publication routines (Farrugia, 1999)'
_computing_structure_refinement 'SHELXL-97 (Sheldrick, 2008)'
_computing_structure_solution 'OLEX2 (Dolomanov et al, 2009)'
_diffrn_ambient_temperature 100(2)
_diffrn_detector 'CCD plate'
_diffrn_detector_area_resol_mean 5.2012
_diffrn_detector_type Atlas
_diffrn_measured_fraction_theta_full 1
_diffrn_measured_fraction_theta_max 1
_diffrn_measurement_details
;
#__ type_ start__ end____ width___ exp.time_
  1 omega -109.00  -21.00   1.0000    2.0000
omega____ theta____ kappa____ phi______ frames
    -      -40.9506  -57.0000 -150.0000 88

#__ type_ start__ end____ width___ exp.time_
  2 omega    3.00   96.00   1.0000    2.0000
omega____ theta____ kappa____ phi______ frames
    -       40.9506 -125.0000   90.0000 93

#__ type_ start__ end____ width___ exp.time_
  3 omega  -48.00  -22.00   1.0000    8.0000
omega____ theta____ kappa____ phi______ frames
    -      -83.0000  -15.0000  -90.0000 26

#__ type_ start__ end____ width___ exp.time_
  4 omega -139.00  -92.00   1.0000    8.0000
omega____ theta____ kappa____ phi______ frames
    -      -83.0000  -15.0000  -90.0000 47

#__ type_ start__ end____ width___ exp.time_
  5 omega   43.00   73.00   1.0000    8.0000
omega____ theta____ kappa____ phi______ frames
    -      113.0000  -45.0000  150.0000 30

#__ type_ start__ end____ width___ exp.time_
  6 omega   35.00   60.00   1.0000    8.0000
omega____ theta____ kappa____ phi______ frames
    -      113.0000  -30.0000   30.0000 25

#__ type_ start__ end____ width___ exp.time_
  7 omega   53.00  107.00   1.0000    8.0000
omega____ theta____ kappa____ phi______ frames
    -      113.0000  -94.0000  -90.0000 54

#__ type_ start__ end____ width___ exp.time_
  8 omega   29.00  108.00   1.0000    8.0000
omega____ theta____ kappa____ phi______ frames
    -      113.0000  -94.0000 -180.0000 79

#__ type_ start__ end____ width___ exp.time_
  9 omega   36.00   69.00   1.0000    8.0000
omega____ theta____ kappa____ phi______ frames
    -      113.0000  -30.0000 -150.0000 33

#__ type_ start__ end____ width___ exp.time_
 10 omega   84.00  157.00   1.0000    8.0000
omega____ theta____ kappa____ phi______ frames
    -      113.0000   77.0000  -30.0000 73

#__ type_ start__ end____ width___ exp.time_
 11 omega   39.00  116.00   1.0000    8.0000
omega____ theta____ kappa____ phi______ frames
    -      113.0000 -111.0000   30.0000 77

#__ type_ start__ end____ width___ exp.time_
 12 omega   40.00   66.00   1.0000    8.0000
omega____ theta____ kappa____ phi______ frames
    -      113.0000  -30.0000   60.0000 26

#__ type_ start__ end____ width___ exp.time_
 13 omega   84.00  156.00   1.0000    8.0000
omega____ theta____ kappa____ phi______ frames
    -      113.0000   30.0000  -30.0000 72

#__ type_ start__ end____ width___ exp.time_
 14 omega  124.00  154.00   1.0000    8.0000
omega____ theta____ kappa____ phi______ frames
    -      113.0000   45.0000  -90.0000 30

#__ type_ start__ end____ width___ exp.time_
 15 omega   35.00   63.00   1.0000    8.0000
omega____ theta____ kappa____ phi______ frames
    -      113.0000  -30.0000   90.0000 28

#__ type_ start__ end____ width___ exp.time_
 16 omega  -61.00    7.00   1.0000    2.0000
omega____ theta____ kappa____ phi______ frames
    -      -40.9506   37.0000    0.0000 68

#__ type_ start__ end____ width___ exp.time_
 17 omega   57.00   92.00   1.0000    2.0000
omega____ theta____ kappa____ phi______ frames
    -       40.9506 -125.0000  -30.0000 35

#__ type_ start__ end____ width___ exp.time_
 18 omega   11.00  110.00   1.0000    2.0000
omega____ theta____ kappa____ phi______ frames
    -       40.9506   77.0000  150.0000 99

#__ type_ start__ end____ width___ exp.time_
 19 omega  -48.00  -21.00   1.0000    8.0000
omega____ theta____ kappa____ phi______ frames
    -      -83.0000   45.0000 -150.0000 27

#__ type_ start__ end____ width___ exp.time_
 20 omega   48.00   77.00   1.0000    8.0000
omega____ theta____ kappa____ phi______ frames
    -      113.0000  -45.0000 -180.0000 29

#__ type_ start__ end____ width___ exp.time_
 21 omega   43.00   69.00   1.0000    8.0000
omega____ theta____ kappa____ phi______ frames
    -      113.0000  -45.0000  -90.0000 26

#__ type_ start__ end____ width___ exp.time_
 22 omega   36.00   64.00   1.0000    8.0000
omega____ theta____ kappa____ phi______ frames
    -      113.0000  -30.0000  -30.0000 28

#__ type_ start__ end____ width___ exp.time_
 23 omega   42.00  135.00   1.0000    8.0000
omega____ theta____ kappa____ phi______ frames
    -      113.0000  -77.0000   30.0000 93

#__ type_ start__ end____ width___ exp.time_
 24 omega   88.00  114.00   1.0000    8.0000
omega____ theta____ kappa____ phi______ frames
    -      113.0000 -111.0000  120.0000 26

#__ type_ start__ end____ width___ exp.time_
 25 omega   66.00  114.00   1.0000    8.0000
omega____ theta____ kappa____ phi______ frames
    -      113.0000 -111.0000 -120.0000 48

#__ type_ start__ end____ width___ exp.time_
 26 omega  101.00  151.00   1.0000    8.0000
omega____ theta____ kappa____ phi______ frames
    -      113.0000   30.0000 -120.0000 50

#__ type_ start__ end____ width___ exp.time_
 27 omega   55.00   96.00   1.0000    8.0000
omega____ theta____ kappa____ phi______ frames
    -      113.0000   15.0000  120.0000 41

#__ type_ start__ end____ width___ exp.time_
 28 omega  109.00  157.00   1.0000    8.0000
omega____ theta____ kappa____ phi______ frames
    -      113.0000   15.0000  120.0000 48

#__ type_ start__ end____ width___ exp.time_
 29 omega   39.00   67.00   1.0000    8.0000
omega____ theta____ kappa____ phi______ frames
    -      113.0000 -111.0000  120.0000 28

#__ type_ start__ end____ width___ exp.time_
 30 omega   43.00   69.00   1.0000    8.0000
omega____ theta____ kappa____ phi______ frames
    -      113.0000  -94.0000   90.0000 26

#__ type_ start__ end____ width___ exp.time_
 31 omega  126.00  152.00   1.0000    8.0000
omega____ theta____ kappa____ phi______ frames
    -      113.0000   45.0000 -180.0000 26

#__ type_ start__ end____ width___ exp.time_
 32 omega   39.00  103.00   1.0000    8.0000
omega____ theta____ kappa____ phi______ frames
    -      113.0000  -77.0000  -90.0000 64

;
_diffrn_measurement_device '\k-geometry diffractometer'
_diffrn_measurement_device_type 'Agilent SuperNova'
_diffrn_measurement_method '\w scans'
_diffrn_orient_matrix_UB_11 0.0451856
_diffrn_orient_matrix_UB_12 -0.0201403
_diffrn_orient_matrix_UB_13 -0.0449986
_diffrn_orient_matrix_UB_21 -0.0611086
_diffrn_orient_matrix_UB_22 0.0940519
_diffrn_orient_matrix_UB_23 -0.0113888
_diffrn_orient_matrix_UB_31 0.2349137
_diffrn_orient_matrix_UB_32 0.0282663
_diffrn_orient_matrix_UB_33 0.0056911
_diffrn_radiation_monochromator 'Multilayer optics'
_diffrn_radiation_probe x-ray
_diffrn_radiation_source 'Nova (Cu) X-ray micro-source'
_diffrn_radiation_type CuK\a
_diffrn_radiation_wavelength 1.54184
_diffrn_reflns_av_R_equivalents 0.0528
_diffrn_reflns_av_unetI/netI 0.0407
_diffrn_reflns_limit_h_max 7
_diffrn_reflns_limit_h_min -6
_diffrn_reflns_limit_k_max 19
_diffrn_reflns_limit_k_min -19
_diffrn_reflns_limit_l_max 41
_diffrn_reflns_limit_l_min -41
_diffrn_reflns_number 28325
_diffrn_reflns_theta_full 75
_diffrn_reflns_theta_max 75
_diffrn_reflns_theta_min 2.68
_diffrn_source_current 0.8
_diffrn_source_power 0.04
_diffrn_source_voltage 50
_exptl_absorpt_coefficient_mu 2.026
_exptl_absorpt_correction_T_max 0.909
_exptl_absorpt_correction_T_min 0.615
_exptl_absorpt_correction_type analytical
_exptl_absorpt_process_details
;
        CrysAlisPro, Agilent Technologies,
        Version 1.171.36.24 (release 03-12-2012 CrysAlis171 .NET)
        (compiled Dec  3 2012,18:21:49)
Analytical numeric absorption correction using a multifaceted crystal
                        model based on expressions derived by R.C. Clark & J.S.
        (Clark, R. C. & Reid, J. S. (1995). Acta Cryst. A51, 887-897)
;
_exptl_crystal_colour red
_exptl_crystal_density_diffrn 1.415
_exptl_crystal_density_method 'not measured'
_exptl_crystal_description needle
_exptl_crystal_F_000 1416
_exptl_crystal_size_max 0.464
_exptl_crystal_size_mid 0.0759
_exptl_crystal_size_min 0.0496
_refine_diff_density_max 0.323
_refine_diff_density_min -0.331
_refine_diff_density_rms 0.046
_refine_ls_abs_structure_details
;
The Friedel pair coverage of the experiment is almost complete (100%).
Analysis of the absolute structure using likelihood methods
(Hooft, Straver & Spek, 2008) was performed using PLATON (Spek, 2011).
 The results indicated that the absolute structure had been correctly
 assigned. The method calculated that the probability that the structure 
is inverted is smaller than 10-99. The absolute structure parameter y 
(Hooft, Straver & Spek, 2008) was calculated using PLATON (Spek,
2010). The resulting value was y=-0.024(8), which together with Flack parameter 
value, indicate that the absolute structure has sureley been determined 
correctly.

Flack, H. D. (1983), Acta Cryst. A39, 876-881
Flack & G. Bernardinelli, Acta Cryst. 1999, A55, 908-915; 
H. D. Flack & G. Bernardinelli, J. Appl. Cryst. 2000, 33, 1143-1148.

R. W. W. Hooft, L. H. Straver & A. L. Spek, J. Appl. Cryst. 2008, 41, 96-103
A. L. Spek (2010) PLATON, Utrecht, The Netherlands; 
A. L. Spek, J. Appl. Cryst. 2003, 36, 7-13
A. L. Thompson & D. J. Watkin, Tetrahedron: Asymmetry 2009, 20, 712--717

;
_refine_ls_abs_structure_Flack -0.025(11)
_refine_ls_extinction_method none
_refine_ls_goodness_of_fit_ref 1.043
_refine_ls_hydrogen_treatment mixed
_refine_ls_matrix_type full
_refine_ls_number_parameters 413
_refine_ls_number_reflns 6489
_refine_ls_number_restraints 0
_refine_ls_restrained_S_all 1.043
_refine_ls_R_factor_all 0.0308
_refine_ls_R_factor_gt 0.0288
_refine_ls_shift/su_max 0.001
_refine_ls_shift/su_mean 0
_refine_ls_structure_factor_coef Fsqd
_refine_ls_weighting_details 'calc w=1/[\s^2^(Fo^2^)+(0.0343P)^2^+0.2930P] where P=(Fo^2^+2Fc^2^)/3'
_refine_ls_weighting_scheme calc
_refine_ls_wR_factor_gt 0.0691
_refine_ls_wR_factor_ref 0.0702
_reflns_number_gt 6227
_reflns_number_total 6489
_reflns_threshold_expression >2\s(I)
_cod_data_source_file c8ob00963e2.cif
_cod_data_source_block a2014151_solo1phg
_cod_depositor_comments 'Adding full bibliography for 7156288.cif.'
_cod_database_code 7156288

loop_
_symmetry_equiv_pos_as_xyz
'x, y, z'
'-x+1/2, -y, z+1/2'
'x+1/2, -y+1/2, -z'
'-x, y+1/2, -z+1/2'

loop_
_atom_site_label
_atom_site_type_symbol
_atom_site_fract_x
_atom_site_fract_y
_atom_site_fract_z
_atom_site_U_iso_or_equiv
_atom_site_adp_type
_atom_site_occupancy
_atom_site_symmetry_multiplicity
_atom_site_calc_flag
_atom_site_refinement_flags
Ni1 Ni 0.76017(4) 0.511209(17) 0.119945(8) 0.01114(7) Uani 1 1 d .
Cl1 Cl 1.10677(7) 0.91599(3) 0.031200(15) 0.02269(10) Uani 1 1 d .
O1 O 0.5415(2) 0.46226(8) 0.15139(4) 0.0155(2) Uani 1 1 d .
O2 O 0.2817(2) 0.49811(8) 0.19483(4) 0.0218(3) Uani 1 1 d .
O3 O 1.3198(2) 0.50301(9) 0.06695(5) 0.0230(3) Uani 1 1 d .
N1 N 0.6668(2) 0.61944(9) 0.13726(4) 0.0116(3) Uani 1 1 d .
N2 N 0.9859(2) 0.55264(10) 0.08898(4) 0.0130(3) Uani 1 1 d .
N3 N 0.8515(2) 0.39550(9) 0.10715(4) 0.0115(3) Uani 1 1 d .
C1 C 0.4349(3) 0.51640(12) 0.17313(5) 0.0147(3) Uani 1 1 d .
C2 C 0.5152(3) 0.61063(11) 0.17187(5) 0.0129(3) Uani 1 1 d .
H2 H 0.391 0.6508 0.1678 0.015 Uiso 1 1 calc R
C3 C 0.6257(3) 0.63196(11) 0.21170(5) 0.0143(3) Uani 1 1 d .
C4 C 0.8289(3) 0.59809(12) 0.22032(6) 0.0183(4) Uani 1 1 d .
H4 H 0.8983 0.5613 0.2012 0.022 Uiso 1 1 calc R
C5 C 0.9295(4) 0.61836(14) 0.25688(6) 0.0256(4) Uani 1 1 d .
H5 H 1.0661 0.5944 0.263 0.031 Uiso 1 1 calc R
C6 C 0.8305(4) 0.67338(14) 0.28428(6) 0.0293(5) Uani 1 1 d .
H6 H 0.9 0.6877 0.309 0.035 Uiso 1 1 calc R
C7 C 0.6296(4) 0.70779(14) 0.27569(6) 0.0284(4) Uani 1 1 d .
H7 H 0.5626 0.7461 0.2944 0.034 Uiso 1 1 calc R
C8 C 0.5267(3) 0.68608(12) 0.23966(6) 0.0202(4) Uani 1 1 d .
H8 H 0.3878 0.7085 0.2342 0.024 Uiso 1 1 calc R
C9 C 0.7273(2) 0.69560(10) 0.12523(5) 0.0117(3) Uani 1 1 d .
C10 C 0.6358(3) 0.77547(11) 0.14492(5) 0.0134(3) Uani 1 1 d .
C11 C 0.7505(3) 0.81982(11) 0.17471(5) 0.0179(3) Uani 1 1 d .
H11 H 0.8908 0.8013 0.1818 0.021 Uiso 1 1 calc R
C12 C 0.6586(4) 0.89158(12) 0.19407(6) 0.0240(4) Uani 1 1 d .
H12 H 0.736 0.9215 0.2146 0.029 Uiso 1 1 calc R
C13 C 0.4548(4) 0.91914(12) 0.18342(7) 0.0260(4) Uani 1 1 d .
H13 H 0.3925 0.9678 0.1967 0.031 Uiso 1 1 calc R
C14 C 0.3419(3) 0.87564(12) 0.15341(7) 0.0244(4) Uani 1 1 d .
H14 H 0.2028 0.8951 0.1459 0.029 Uiso 1 1 calc R
C15 C 0.4312(3) 0.80363(12) 0.13413(6) 0.0177(3) Uani 1 1 d .
H15 H 0.353 0.7738 0.1137 0.021 Uiso 1 1 calc R
C16 C 0.8868(3) 0.70736(11) 0.09289(5) 0.0123(3) Uani 1 1 d .
C17 C 0.9194(3) 0.79314(11) 0.07845(5) 0.0141(3) Uani 1 1 d .
H17 H 0.8393 0.8397 0.0899 0.017 Uiso 1 1 calc R
C18 C 1.0646(3) 0.81005(11) 0.04824(5) 0.0149(3) Uani 1 1 d .
C19 C 1.1799(3) 0.74308(12) 0.03015(6) 0.0166(3) Uani 1 1 d .
H19 H 1.2774 0.7553 0.0087 0.02 Uiso 1 1 calc R
C20 C 1.1516(3) 0.65883(12) 0.04350(5) 0.0169(3) Uani 1 1 d .
H20 H 1.2296 0.6133 0.0308 0.02 Uiso 1 1 calc R
C21 C 1.0097(3) 0.63804(11) 0.07566(5) 0.0125(3) Uani 1 1 d .
C22 C 1.1422(3) 0.49133(11) 0.08127(5) 0.0145(3) Uani 1 1 d .
C23 C 1.0780(3) 0.40008(11) 0.09391(6) 0.0150(3) Uani 1 1 d .
H23A H 1.0998 0.3599 0.0708 0.018 Uiso 1 1 calc R
H23B H 1.1717 0.3806 0.1164 0.018 Uiso 1 1 calc R
C24 C 0.6953(2) 0.35061(11) 0.07937(5) 0.0118(3) Uani 1 1 d .
H24 H 0.55 0.3707 0.0881 0.014 Uiso 1 1 calc R
C25 C 0.6924(3) 0.25006(11) 0.08368(5) 0.0115(3) Uani 1 1 d .
C26 C 0.5114(3) 0.21496(11) 0.05625(5) 0.0135(3) Uani 1 1 d .
H26A H 0.375 0.2442 0.0633 0.016 Uiso 1 1 calc R
H26B H 0.5446 0.2285 0.0276 0.016 Uiso 1 1 calc R
C27 C 0.4853(3) 0.11617(12) 0.06123(5) 0.0151(3) Uani 1 1 d .
H27 H 0.3657 0.0954 0.0435 0.018 Uiso 1 1 calc R
C28 C 0.4342(3) 0.09414(12) 0.10549(5) 0.0156(3) Uani 1 1 d .
H28A H 0.2986 0.1227 0.1136 0.019 Uiso 1 1 calc R
H28B H 0.4161 0.0305 0.1085 0.019 Uiso 1 1 calc R
C29 C 0.6167(3) 0.12554(11) 0.13266(5) 0.0150(3) Uani 1 1 d .
H29 H 0.5841 0.1109 0.1616 0.018 Uiso 1 1 calc R
C30 C 0.6400(3) 0.22501(11) 0.12802(5) 0.0128(3) Uani 1 1 d .
H30A H 0.7558 0.246 0.1461 0.015 Uiso 1 1 calc R
H30B H 0.5049 0.2536 0.1364 0.015 Uiso 1 1 calc R
C31 C 0.9020(3) 0.20409(11) 0.07185(5) 0.0134(3) Uani 1 1 d .
H31A H 1.0193 0.2241 0.0898 0.016 Uiso 1 1 calc R
H31B H 0.9403 0.2194 0.0436 0.016 Uiso 1 1 calc R
C32 C 0.8770(3) 0.10405(11) 0.07561(6) 0.0158(3) Uani 1 1 d .
H32 H 1.0138 0.0751 0.0674 0.019 Uiso 1 1 calc R
C33 C 0.8263(3) 0.08107(11) 0.11977(6) 0.0165(3) Uani 1 1 d .
H33A H 0.9448 0.1006 0.1375 0.02 Uiso 1 1 calc R
H33B H 0.8118 0.0172 0.1226 0.02 Uiso 1 1 calc R
C34 C 0.6940(3) 0.07199(11) 0.04831(6) 0.0171(3) Uani 1 1 d .
H34A H 0.7259 0.0861 0.0196 0.021 Uiso 1 1 calc R
H34B H 0.6794 0.0081 0.0507 0.021 Uiso 1 1 calc R
C35 C 0.7242(3) 0.38490(11) 0.03623(5) 0.0170(3) Uani 1 1 d .
H35A H 0.8571 0.3615 0.0247 0.026 Uiso 1 1 calc R
H35B H 0.7317 0.4486 0.0368 0.026 Uiso 1 1 calc R
H35C H 0.6024 0.3666 0.0195 0.026 Uiso 1 1 calc R
O1D O 0.9973(2) 0.36452(9) 0.18836(4) 0.0237(3) Uani 1 1 d .
H1D H 1.1018 0.3984 0.1912 0.036 Uiso 1 1 calc R
C1D C 0.8732(4) 0.36366(14) 0.22468(7) 0.0273(4) Uani 1 1 d .
H1DA H 0.7207 0.3594 0.2178 0.041 Uiso 1 1 calc R
H1DB H 0.8988 0.4175 0.2399 0.041 Uiso 1 1 calc R
H1DC H 0.9147 0.3136 0.2413 0.041 Uiso 1 1 calc R
H3 H 0.855(4) 0.3701(15) 0.1302(8) 0.016(5) Uiso 1 1 d .

loop_
_atom_site_aniso_label
_atom_site_aniso_U_11
_atom_site_aniso_U_22
_atom_site_aniso_U_33
_atom_site_aniso_U_23
_atom_site_aniso_U_13
_atom_site_aniso_U_12
Ni1 0.00950(12) 0.00972(13) 0.01419(13) -0.00125(10) 0.00347(11) 0.00042(11)
Cl1 0.0267(2) 0.01168(18) 0.0297(2) 0.00370(17) 0.01068(18) 0.00067(16)
O1 0.0140(6) 0.0141(6) 0.0183(6) -0.0025(5) 0.0054(5) -0.0016(5)
O2 0.0160(6) 0.0185(6) 0.0309(7) -0.0052(5) 0.0109(5) -0.0055(5)
O3 0.0128(6) 0.0203(7) 0.0359(8) 0.0088(6) 0.0076(5) 0.0037(5)
N1 0.0086(6) 0.0137(6) 0.0124(6) -0.0004(5) 0.0015(5) 0.0007(5)
N2 0.0117(6) 0.0125(6) 0.0148(7) -0.0004(5) 0.0028(6) 0.0018(5)
N3 0.0094(6) 0.0114(6) 0.0137(7) 0.0009(5) 0.0011(5) 0.0007(5)
C1 0.0100(7) 0.0158(8) 0.0183(8) -0.0024(7) -0.0004(6) -0.0003(6)
C2 0.0094(7) 0.0122(7) 0.0171(8) -0.0015(6) 0.0044(6) 0.0004(6)
C3 0.0153(8) 0.0121(7) 0.0153(8) 0.0010(6) 0.0038(7) -0.0033(6)
C4 0.0191(8) 0.0162(8) 0.0198(9) -0.0014(7) 0.0006(7) 0.0001(7)
C5 0.0254(9) 0.0251(9) 0.0263(10) 0.0051(8) -0.0068(8) -0.0039(8)
C6 0.0465(13) 0.0259(10) 0.0156(9) 0.0015(8) -0.0063(9) -0.0094(9)
C7 0.0428(12) 0.0253(9) 0.0171(9) -0.0039(8) 0.0066(9) -0.0011(10)
C8 0.0224(9) 0.0199(9) 0.0182(8) -0.0012(7) 0.0071(7) 0.0019(7)
C9 0.0075(7) 0.0135(7) 0.0141(7) -0.0020(6) -0.0016(6) 0.0011(6)
C10 0.0136(8) 0.0125(7) 0.0142(7) 0.0008(6) 0.0059(7) 0.0006(6)
C11 0.0192(8) 0.0156(8) 0.0189(8) -0.0009(6) 0.0011(8) -0.0022(8)
C12 0.0375(11) 0.0152(8) 0.0192(9) -0.0045(7) 0.0072(8) -0.0033(8)
C13 0.0343(10) 0.0134(8) 0.0303(10) 0.0016(8) 0.0186(9) 0.0031(8)
C14 0.0182(9) 0.0170(8) 0.0379(11) 0.0056(8) 0.0109(8) 0.0057(7)
C15 0.0135(8) 0.0155(8) 0.0241(9) 0.0002(7) 0.0015(7) -0.0002(7)
C16 0.0101(7) 0.0124(7) 0.0145(7) -0.0016(6) -0.0005(6) 0.0007(6)
C17 0.0124(7) 0.0142(8) 0.0158(8) -0.0019(6) -0.0006(7) 0.0010(6)
C18 0.0154(8) 0.0115(7) 0.0177(8) 0.0018(6) 0.0009(7) -0.0013(6)
C19 0.0144(7) 0.0187(8) 0.0165(8) 0.0011(7) 0.0040(7) 0.0016(6)
C20 0.0173(8) 0.0157(8) 0.0176(8) -0.0015(7) 0.0044(7) 0.0023(7)
C21 0.0103(7) 0.0130(8) 0.0141(7) -0.0009(6) -0.0007(6) 0.0012(6)
C22 0.0110(7) 0.0136(8) 0.0189(8) 0.0008(6) 0.0005(6) 0.0024(7)
C23 0.0090(7) 0.0134(8) 0.0226(8) 0.0012(7) 0.0021(6) 0.0011(6)
C24 0.0100(7) 0.0125(7) 0.0128(7) -0.0006(6) 0.0001(6) 0.0020(6)
C25 0.0101(7) 0.0117(7) 0.0126(7) -0.0002(6) -0.0009(6) 0.0018(6)
C26 0.0107(7) 0.0148(8) 0.0149(8) 0.0002(6) -0.0022(6) 0.0006(6)
C27 0.0118(7) 0.0168(8) 0.0166(8) 0.0004(7) -0.0036(6) -0.0036(6)
C28 0.0105(7) 0.0167(8) 0.0195(8) 0.0010(7) 0.0004(6) -0.0018(6)
C29 0.0151(8) 0.0148(8) 0.0150(7) 0.0024(6) -0.0012(7) -0.0008(6)
C30 0.0121(7) 0.0134(7) 0.0129(7) 0.0008(6) 0.0001(6) 0.0004(6)
C31 0.0096(7) 0.0126(7) 0.0179(8) -0.0018(6) 0.0003(6) 0.0006(6)
C32 0.0129(7) 0.0101(7) 0.0243(9) -0.0019(6) 0.0009(7) 0.0014(6)
C33 0.0131(7) 0.0132(7) 0.0231(9) 0.0018(7) -0.0057(7) -0.0005(6)
C34 0.0180(8) 0.0141(8) 0.0192(8) -0.0034(7) 0.0008(6) -0.0013(6)
C35 0.0219(8) 0.0147(7) 0.0144(7) 0.0012(6) 0.0003(7) 0.0035(7)
O1D 0.0249(7) 0.0263(7) 0.0201(6) 0.0050(5) -0.0048(6) -0.0103(6)
C1D 0.0275(10) 0.0286(10) 0.0259(10) 0.0070(8) 0.0014(9) -0.0062(9)

loop_
_atom_type_symbol
_atom_type_description
_atom_type_scat_dispersion_real
_atom_type_scat_dispersion_imag
_atom_type_scat_source
C C 0.0181 0.0091 'International Tables Vol C Tables 4.2.6.8 and 6.1.1.4'
H H 0 0 'International Tables Vol C Tables 4.2.6.8 and 6.1.1.4'
Cl Cl 0.3639 0.7018 'International Tables Vol C Tables 4.2.6.8 and 6.1.1.4'
N N 0.0311 0.018 'International Tables Vol C Tables 4.2.6.8 and 6.1.1.4'
Ni Ni -3.0029 0.5091 'International Tables Vol C Tables 4.2.6.8 and 6.1.1.4'
O O 0.0492 0.0322 'International Tables Vol C Tables 4.2.6.8 and 6.1.1.4'

loop_
_exptl_crystal_face_index_h
_exptl_crystal_face_index_k
_exptl_crystal_face_index_l
_exptl_crystal_face_perp_dist
4 0 -3 0.1997
0 -1 -2 0.0267
-2 0 1 0.2514
0 1 2 0.0421
0 -1 3 0.0396
0 1 -3 0.01

loop_
_geom_angle_atom_site_label_1
_geom_angle_atom_site_label_2
_geom_angle_atom_site_label_3
_geom_angle
N2 Ni1 N1 95.74(6)
N2 Ni1 O1 176.20(6)
N1 Ni1 O1 87.78(6)
N2 Ni1 N3 88.37(6)
N1 Ni1 N3 174.59(6)
O1 Ni1 N3 88.03(6)
C1 O1 Ni1 115.22(11)
C9 N1 C2 120.22(14)
C9 N1 Ni1 128.84(12)
C2 N1 Ni1 110.74(10)
C22 N2 C21 120.72(15)
C22 N2 Ni1 113.84(12)
C21 N2 Ni1 125.37(12)
C23 N3 C24 117.44(13)
C23 N3 Ni1 107.75(10)
C24 N3 Ni1 111.53(10)
C23 N3 H3 105.0(16)
C24 N3 H3 110.4(16)
Ni1 N3 H3 103.6(16)
O2 C1 O1 125.49(17)
O2 C1 C2 119.15(16)
O1 C1 C2 115.33(14)
N1 C2 C3 110.76(13)
N1 C2 C1 108.34(13)
C3 C2 C1 109.20(14)
N1 C2 H2 109.5
C3 C2 H2 109.5
C1 C2 H2 109.5
C8 C3 C4 119.47(18)
C8 C3 C2 120.11(16)
C4 C3 C2 120.42(16)
C5 C4 C3 120.00(18)
C5 C4 H4 120
C3 C4 H4 120
C6 C5 C4 120.0(2)
C6 C5 H5 120
C4 C5 H5 120
C5 C6 C7 120.18(19)
C5 C6 H6 119.9
C7 C6 H6 119.9
C6 C7 C8 119.9(2)
C6 C7 H7 120
C8 C7 H7 120
C3 C8 C7 120.39(19)
C3 C8 H8 119.8
C7 C8 H8 119.8
N1 C9 C16 122.13(15)
N1 C9 C10 119.80(15)
C16 C9 C10 118.07(14)
C11 C10 C15 119.89(16)
C11 C10 C9 120.63(16)
C15 C10 C9 119.45(16)
C10 C11 C12 119.82(18)
C10 C11 H11 120.1
C12 C11 H11 120.1
C13 C12 C11 120.16(19)
C13 C12 H12 119.9
C11 C12 H12 119.9
C12 C13 C14 119.97(18)
C12 C13 H13 120
C14 C13 H13 120
C13 C14 C15 120.37(19)
C13 C14 H14 119.8
C15 C14 H14 119.8
C14 C15 C10 119.78(18)
C14 C15 H15 120.1
C10 C15 H15 120.1
C17 C16 C21 118.90(15)
C17 C16 C9 117.08(15)
C21 C16 C9 124.01(15)
C18 C17 C16 121.01(16)
C18 C17 H17 119.5
C16 C17 H17 119.5
C17 C18 C19 120.87(16)
C17 C18 Cl1 120.73(14)
C19 C18 Cl1 118.40(14)
C20 C19 C18 119.49(17)
C20 C19 H19 120.3
C18 C19 H19 120.3
C19 C20 C21 122.01(16)
C19 C20 H20 119
C21 C20 H20 119
N2 C21 C20 120.98(15)
N2 C21 C16 121.35(15)
C20 C21 C16 117.63(16)
O3 C22 N2 127.88(17)
O3 C22 C23 118.89(16)
N2 C22 C23 113.21(15)
N3 C23 C22 112.15(14)
N3 C23 H23A 109.2
C22 C23 H23A 109.2
N3 C23 H23B 109.2
C22 C23 H23B 109.2
H23A C23 H23B 107.9
N3 C24 C35 109.37(13)
N3 C24 C25 114.11(13)
C35 C24 C25 115.48(14)
N3 C24 H24 105.7
C35 C24 H24 105.7
C25 C24 H24 105.7
C31 C25 C26 108.28(13)
C31 C25 C30 107.77(13)
C26 C25 C30 108.15(13)
C31 C25 C24 115.12(14)
C26 C25 C24 107.63(13)
C30 C25 C24 109.69(13)
C27 C26 C25 111.11(14)
C27 C26 H26A 109.4
C25 C26 H26A 109.4
C27 C26 H26B 109.4
C25 C26 H26B 109.4
H26A C26 H26B 108
C34 C27 C28 110.15(14)
C34 C27 C26 108.60(14)
C28 C27 C26 110.03(15)
C34 C27 H27 109.3
C28 C27 H27 109.3
C26 C27 H27 109.3
C29 C28 C27 109.49(14)
C29 C28 H28A 109.8
C27 C28 H28A 109.8
C29 C28 H28B 109.8
C27 C28 H28B 109.8
H28A C28 H28B 108.2
C28 C29 C33 109.39(14)
C28 C29 C30 108.98(14)
C33 C29 C30 109.46(14)
C28 C29 H29 109.7
C33 C29 H29 109.7
C30 C29 H29 109.7
C29 C30 C25 111.13(14)
C29 C30 H30A 109.4
C25 C30 H30A 109.4
C29 C30 H30B 109.4
C25 C30 H30B 109.4
H30A C30 H30B 108
C25 C31 C32 110.48(14)
C25 C31 H31A 109.6
C32 C31 H31A 109.6
C25 C31 H31B 109.6
C32 C31 H31B 109.6
H31A C31 H31B 108.1
C33 C32 C34 109.24(14)
C33 C32 C31 109.01(14)
C34 C32 C31 110.27(14)
C33 C32 H32 109.4
C34 C32 H32 109.4
C31 C32 H32 109.4
C32 C33 C29 109.67(14)
C32 C33 H33A 109.7
C29 C33 H33A 109.7
C32 C33 H33B 109.7
C29 C33 H33B 109.7
H33A C33 H33B 108.2
C27 C34 C32 109.12(14)
C27 C34 H34A 109.9
C32 C34 H34A 109.9
C27 C34 H34B 109.9
C32 C34 H34B 109.9
H34A C34 H34B 108.3
C24 C35 H35A 109.5
C24 C35 H35B 109.5
H35A C35 H35B 109.5
C24 C35 H35C 109.5
H35A C35 H35C 109.5
H35B C35 H35C 109.5
C1D O1D H1D 109.5
O1D C1D H1DA 109.5
O1D C1D H1DB 109.5
H1DA C1D H1DB 109.5
O1D C1D H1DC 109.5
H1DA C1D H1DC 109.5
H1DB C1D H1DC 109.5

loop_
_geom_bond_atom_site_label_1
_geom_bond_atom_site_label_2
_geom_bond_distance
Ni1 N2 1.8520(15)
Ni1 N1 1.8523(14)
Ni1 O1 1.8709(12)
Ni1 N3 1.9143(14)
Cl1 C18 1.7421(17)
O1 C1 1.284(2)
O2 C1 1.226(2)
O3 C22 1.217(2)
N1 C9 1.292(2)
N1 C2 1.488(2)
N2 C22 1.379(2)
N2 C21 1.392(2)
N3 C23 1.480(2)
N3 C24 1.504(2)
N3 H3 0.86(3)
C1 C2 1.533(2)
C2 C3 1.518(2)
C2 H2 1
C3 C8 1.386(3)
C3 C4 1.399(3)
C4 C5 1.394(3)
C4 H4 0.95
C5 C6 1.382(3)
C5 H5 0.95
C6 C7 1.389(4)
C6 H6 0.95
C7 C8 1.390(3)
C7 H7 0.95
C8 H8 0.95
C9 C16 1.469(2)
C9 C10 1.501(2)
C10 C11 1.393(3)
C10 C15 1.394(3)
C11 C12 1.397(3)
C11 H11 0.95
C12 C13 1.385(3)
C12 H12 0.95
C13 C14 1.386(3)
C13 H13 0.95
C14 C15 1.392(3)
C14 H14 0.95
C15 H15 0.95
C16 C17 1.416(2)
C16 C21 1.430(2)
C17 C18 1.371(3)
C17 H17 0.95
C18 C19 1.390(3)
C19 C20 1.379(3)
C19 H19 0.95
C20 C21 1.417(2)
C20 H20 0.95
C22 C23 1.517(2)
C23 H23A 0.99
C23 H23B 0.99
C24 C35 1.527(2)
C24 C25 1.552(2)
C24 H24 1
C25 C31 1.537(2)
C25 C26 1.544(2)
C25 C30 1.546(2)
C26 C27 1.536(2)
C26 H26A 0.99
C26 H26B 0.99
C27 C34 1.529(2)
C27 C28 1.531(2)
C27 H27 1
C28 C29 1.526(2)
C28 H28A 0.99
C28 H28B 0.99
C29 C33 1.535(2)
C29 C30 1.543(2)
C29 H29 1
C30 H30A 0.99
C30 H30B 0.99
C31 C32 1.550(2)
C31 H31A 0.99
C31 H31B 0.99
C32 C33 1.530(3)
C32 C34 1.535(2)
C32 H32 1
C33 H33A 0.99
C33 H33B 0.99
C34 H34A 0.99
C34 H34B 0.99
C35 H35A 0.98
C35 H35B 0.98
C35 H35C 0.98
O1D C1D 1.425(3)
O1D H1D 0.84
C1D H1DA 0.98
C1D H1DB 0.98
C1D H1DC 0.98

loop_
_geom_torsion_atom_site_label_1
_geom_torsion_atom_site_label_2
_geom_torsion_atom_site_label_3
_geom_torsion_atom_site_label_4
_geom_torsion
N2 Ni1 O1 C1 153.1(9)
N1 Ni1 O1 C1 -5.18(13)
N3 Ni1 O1 C1 171.39(13)
N2 Ni1 N1 C9 9.09(16)
O1 Ni1 N1 C9 -172.32(15)
N3 Ni1 N1 C9 148.3(6)
N2 Ni1 N1 C2 -165.69(11)
O1 Ni1 N1 C2 12.90(11)
N3 Ni1 N1 C2 -26.4(7)
N1 Ni1 N2 C22 159.37(12)
O1 Ni1 N2 C22 1.2(10)
N3 Ni1 N2 C22 -17.10(13)
N1 Ni1 N2 C21 -17.43(15)
O1 Ni1 N2 C21 -176(12)
N3 Ni1 N2 C21 166.11(14)
N2 Ni1 N3 C23 19.79(11)
N1 Ni1 N3 C23 -119.7(7)
O1 Ni1 N3 C23 -159.02(11)
N2 Ni1 N3 C24 -110.49(11)
N1 Ni1 N3 C24 110.0(7)
O1 Ni1 N3 C24 70.70(11)
Ni1 O1 C1 O2 177.65(15)
Ni1 O1 C1 C2 -4.12(19)
C9 N1 C2 C3 -72.62(19)
Ni1 N1 C2 C3 102.67(13)
C9 N1 C2 C1 167.63(14)
Ni1 N1 C2 C1 -17.08(16)
O2 C1 C2 N1 -167.72(16)
O1 C1 C2 N1 13.9(2)
O2 C1 C2 C3 71.6(2)
O1 C1 C2 C3 -106.78(17)
N1 C2 C3 C8 133.82(16)
C1 C2 C3 C8 -106.95(18)
N1 C2 C3 C4 -45.4(2)
C1 C2 C3 C4 73.79(19)
C8 C3 C4 C5 0.4(3)
C2 C3 C4 C5 179.70(17)
C3 C4 C5 C6 -1.3(3)
C4 C5 C6 C7 0.8(3)
C5 C6 C7 C8 0.7(3)
C4 C3 C8 C7 1.1(3)
C2 C3 C8 C7 -178.21(17)
C6 C7 C8 C3 -1.6(3)
C2 N1 C9 C16 176.12(14)
Ni1 N1 C9 C16 1.8(2)
C2 N1 C9 C10 -3.0(2)
Ni1 N1 C9 C10 -177.37(12)
N1 C9 C10 C11 99.6(2)
C16 C9 C10 C11 -79.6(2)
N1 C9 C10 C15 -78.4(2)
C16 C9 C10 C15 102.45(19)
C15 C10 C11 C12 1.0(3)
C9 C10 C11 C12 -176.95(16)
C10 C11 C12 C13 -0.6(3)
C11 C12 C13 C14 -0.2(3)
C12 C13 C14 C15 0.7(3)
C13 C14 C15 C10 -0.4(3)
C11 C10 C15 C14 -0.5(3)
C9 C10 C15 C14 177.48(17)
N1 C9 C16 C17 171.68(15)
C10 C9 C16 C17 -9.2(2)
N1 C9 C16 C21 -8.6(3)
C10 C9 C16 C21 170.51(16)
C21 C16 C17 C18 0.5(3)
C9 C16 C17 C18 -179.81(16)
C16 C17 C18 C19 1.8(3)
C16 C17 C18 Cl1 -178.97(13)
C17 C18 C19 C20 -1.7(3)
Cl1 C18 C19 C20 179.07(15)
C18 C19 C20 C21 -0.8(3)
C22 N2 C21 C20 21.0(3)
Ni1 N2 C21 C20 -162.43(13)
C22 N2 C21 C16 -161.20(16)
Ni1 N2 C21 C16 15.4(2)
C19 C20 C21 N2 -179.13(17)
C19 C20 C21 C16 3.0(3)
C17 C16 C21 N2 179.32(16)
C9 C16 C21 N2 -0.3(3)
C17 C16 C21 C20 -2.8(2)
C9 C16 C21 C20 177.55(16)
C21 N2 C22 O3 8.3(3)
Ni1 N2 C22 O3 -168.71(16)
C21 N2 C22 C23 -173.63(15)
Ni1 N2 C22 C23 9.41(19)
C24 N3 C23 C22 108.02(17)
Ni1 N3 C23 C22 -18.89(17)
O3 C22 C23 N3 -174.77(16)
N2 C22 C23 N3 6.9(2)
C23 N3 C24 C35 -48.36(19)
Ni1 N3 C24 C35 76.69(14)
C23 N3 C24 C25 82.71(18)
Ni1 N3 C24 C25 -152.24(11)
N3 C24 C25 C31 -64.19(19)
C35 C24 C25 C31 63.82(19)
N3 C24 C25 C26 174.98(13)
C35 C24 C25 C26 -57.01(18)
N3 C24 C25 C30 57.53(17)
C35 C24 C25 C30 -174.46(14)
C31 C25 C26 C27 59.45(18)
C30 C25 C26 C27 -57.07(18)
C24 C25 C26 C27 -175.51(14)
C25 C26 C27 C34 -61.65(18)
C25 C26 C27 C28 58.98(18)
C34 C27 C28 C29 59.72(18)
C26 C27 C28 C29 -59.98(18)
C27 C28 C29 C33 -59.35(19)
C27 C28 C29 C30 60.29(19)
C28 C29 C30 C25 -60.44(18)
C33 C29 C30 C25 59.16(18)
C31 C25 C30 C29 -58.82(17)
C26 C25 C30 C29 58.04(17)
C24 C25 C30 C29 175.16(13)
C26 C25 C31 C32 -57.11(18)
C30 C25 C31 C32 59.66(18)
C24 C25 C31 C32 -177.58(14)
C25 C31 C32 C33 -61.32(18)
C25 C31 C32 C34 58.59(19)
C34 C32 C33 C29 -60.40(17)
C31 C32 C33 C29 60.15(18)
C28 C29 C33 C32 60.14(18)
C30 C29 C33 C32 -59.20(18)
C28 C27 C34 C32 -59.85(18)
C26 C27 C34 C32 60.72(18)
C33 C32 C34 C27 59.97(18)
C31 C32 C34 C27 -59.81(19)
